data_7708319
loop_
_publ_author_name
'Lee, Haeri'
'Han, Jihun'
'Kim, Dongwon'
'Jung, Ok-Sang'

_publ_section_title
;
 Interconversion between Pd3L2 trigonal prism and Pd6L8 cube via anion
 exchange: binding affinity of monoatomic vs. polyatomic anions
;
_journal_name_full 'Dalton Transactions'
_journal_paper_doi 10.1039/D1DT00859E
_journal_year 2021
_chemical_formula_moiety 'C336 H240 N48 O48 Pd6, 12(C F3 O3 S), 15(C4 H8 O), 4(C2 H6 S O)'
_chemical_formula_sum 'C416 H384 F36 N48 O103 Pd6 S16'
_chemical_formula_weight 9539.05
_space_group_crystal_system tetragonal
_space_group_IT_number 126
_space_group_name_Hall '-P 4a 2bc'
_space_group_name_H-M_alt 'P 4/n n c :2'
_atom_sites_solution_hydrogens mixed
_atom_sites_solution_primary direct
_audit_creation_method SHELXL-2018/3
_audit_update_record
;
2021-08-14 deposited with the CCDC.	2021-09-16 downloaded from the CCDC.
;
_cell_angle_alpha 90
_cell_angle_beta 90
_cell_angle_gamma 90
_cell_formula_units_Z 2
_cell_length_a 31.691(4)
_cell_length_b 31.691(4)
_cell_length_c 31.686(6)
_cell_measurement_reflns_used 158962
_cell_measurement_temperature 103(2)
_cell_measurement_theta_max 24.349
_cell_measurement_theta_min 0.258
_cell_volume 31823(8)
_computing_cell_refinement 'HKL3000sm (Otwinowski & Minor, 1997)'
_computing_data_collection 'PAL BL2D-SMDC Program (Shin et. al, 2016)'
_computing_data_reduction 'HKL3000sm (Otwinowski & Minor, 1997)'
_computing_molecular_graphics 'Bruker SHELXTL'
_computing_publication_material 'Bruker SHELXTL'
_computing_structure_refinement 'SHELXL-2018/3 (Sheldrick, 2018)'
_computing_structure_solution 'SHELXL-2018/3 (Sheldrick, 2018)'
_diffrn_ambient_temperature 103(2)
_diffrn_measured_fraction_theta_full 0.990
_diffrn_measured_fraction_theta_max 0.990
_diffrn_measurement_device_type 'Rayonix MX225HS CCD area detector'
_diffrn_measurement_method 'omega scan'
_diffrn_radiation_type synchrotron
_diffrn_radiation_wavelength 0.900
_diffrn_reflns_av_R_equivalents 0.1546
_diffrn_reflns_av_unetI/netI 0.0520
_diffrn_reflns_Laue_measured_fraction_full 0.990
_diffrn_reflns_Laue_measured_fraction_max 0.990
_diffrn_reflns_limit_h_max 28
_diffrn_reflns_limit_h_min -28
_diffrn_reflns_limit_k_max 28
_diffrn_reflns_limit_k_min -28
_diffrn_reflns_limit_l_max 28
_diffrn_reflns_limit_l_min -28
_diffrn_reflns_number 91789
_diffrn_reflns_point_group_measured_fraction_full 0.990
_diffrn_reflns_point_group_measured_fraction_max 0.990
_diffrn_reflns_theta_full 24.349
_diffrn_reflns_theta_max 24.349
_diffrn_reflns_theta_min 1.151
_diffrn_source 'PLSII 2D bending magnet'
_exptl_absorpt_coefficient_mu 0.536
_exptl_absorpt_correction_T_max 1.000
_exptl_absorpt_correction_T_min 0.902
_exptl_absorpt_correction_type empirical
_exptl_absorpt_process_details 'HKL3000sm Scalepack(Otwinowski et.al,2003)'
_exptl_crystal_colour colorless
_exptl_crystal_density_diffrn 0.996
_exptl_crystal_description block
_exptl_crystal_F_000 9792
_exptl_crystal_size_max 0.070
_exptl_crystal_size_mid 0.070
_exptl_crystal_size_min 0.050
_refine_diff_density_max 1.264
_refine_diff_density_min -0.939
_refine_diff_density_rms 0.119
_refine_ls_extinction_method none
_refine_ls_goodness_of_fit_ref 1.389
_refine_ls_hydrogen_treatment mixed
_refine_ls_matrix_type full
_refine_ls_number_parameters 488
_refine_ls_number_reflns 6572
_refine_ls_number_restraints 839
_refine_ls_restrained_S_all 1.418
_refine_ls_R_factor_all 0.2314
_refine_ls_R_factor_gt 0.1578
_refine_ls_shift/su_max 0.000
_refine_ls_shift/su_mean 0.000
_refine_ls_structure_factor_coef Fsqd
_refine_ls_weighting_details 'w=1/[\s^2^(Fo^2^)+(0.2000P)^2^] where P=(Fo^2^+2Fc^2^)/3'
_refine_ls_weighting_scheme calc
_refine_ls_wR_factor_gt 0.3837
_refine_ls_wR_factor_ref 0.4487
_reflns_Friedel_coverage 0.000
_reflns_number_gt 2618
_reflns_number_total 6572
_reflns_threshold_expression 'I > 2\s(I)'
_cod_data_source_file d1dt00859e2.cif
_cod_data_source_block 06_OTF_sq
_cod_original_cell_volume 31823(11)
_cod_original_sg_symbol_H-M 'P 4/n n c'
_cod_database_code 7708319
_shelx_shelxl_version_number 2018/3
_shelx_space_group_comment
;
The symmetry employed for this shelxl refinement is uniquely defined
by the following loop, which should always be used as a source of
symmetry information in preference to the above space-group names.
They are only intended as comments.
;
_shelx_estimated_absorpt_t_min 0.963
_shelx_estimated_absorpt_t_max 0.974

loop_
_space_group_symop_operation_xyz
'x, y, z'
'-x+1/2, -y+1/2, z'
'-y+1/2, x, z'
'y, -x+1/2, z'
'-x+1/2, y, -z+1/2'
'x, -y+1/2, -z+1/2'
'y, x, -z+1/2'
'-y+1/2, -x+1/2, -z+1/2'
'-x, -y, -z'
'x-1/2, y-1/2, -z'
'y-1/2, -x, -z'
'-y, x-1/2, -z'
'x-1/2, -y, z-1/2'
'-x, y-1/2, z-1/2'
'-y, -x, z-1/2'
'y-1/2, x-1/2, z-1/2'

loop_
_atom_site_label
_atom_site_type_symbol
_atom_site_fract_x
_atom_site_fract_y
_atom_site_fract_z
_atom_site_U_iso_or_equiv
_atom_site_adp_type
_atom_site_occupancy
_atom_site_site_symmetry_order
_atom_site_calc_flag
_atom_site_refinement_flags_posn
_atom_site_refinement_flags_adp
_atom_site_refinement_flags_occupancy
_atom_site_disorder_assembly
_atom_site_disorder_group
Pd1 Pd 0.00848(10) 0.250000 0.750000 0.1647(13) Uani 1 2 d S TU P . .
Pd2 Pd 0.250000 0.250000 0.50848(19) 0.1564(18) Uani 1 4 d S TU P . .
C3 C 0.0088(4) 0.0458(5) 0.5681(5) 0.153(5) Uani 1 1 d G U . . .
H3 H -0.011657 0.050826 0.589457 0.183 Uiso 1 1 calc R U . . .
C4 C 0.0090(4) 0.0704(4) 0.5318(6) 0.153(4) Uani 1 1 d DG U . . .
C5 C 0.0389(5) 0.0630(4) 0.5005(5) 0.144(5) Uani 1 1 d G U . . .
H5 H 0.039111 0.079770 0.475681 0.172 Uiso 1 1 calc R U . . .
C6 C 0.0686(4) 0.0311(5) 0.5056(5) 0.139(4) Uani 1 1 d DG U . . .
C7 C 0.0683(4) 0.0065(4) 0.5420(6) 0.140(5) Uani 1 1 d G U . . .
H7 H 0.088569 -0.015323 0.545457 0.168 Uiso 1 1 calc R U . . .
C8 C 0.0384(5) 0.0139(5) 0.5732(5) 0.151(4) Uani 1 1 d DG U . . .
O9 O -0.0193(5) 0.1038(4) 0.5305(5) 0.162(4) Uani 1 1 d D U . . .
C10 C -0.0266(6) 0.1237(8) 0.4932(6) 0.181(5) Uani 1 1 d DG U . . .
C11 C -0.0372(5) 0.1062(4) 0.4544(9) 0.188(6) Uani 1 1 d G U . . .
H11 H -0.041071 0.076546 0.451939 0.225 Uiso 1 1 calc R U . . .
C12 C -0.0422(5) 0.1320(8) 0.4193(5) 0.208(6) Uani 1 1 d G U . . .
H12 H -0.049476 0.119975 0.392809 0.249 Uiso 1 1 calc R U . . .
C13 C -0.0366(6) 0.1753(7) 0.4230(7) 0.221(6) Uani 1 1 d G U . . .
H13 H -0.040048 0.192949 0.398966 0.265 Uiso 1 1 calc R U . . .
C14 C -0.0260(5) 0.1929(4) 0.4618(9) 0.218(6) Uani 1 1 d G U . . .
H14 H -0.022214 0.222494 0.464253 0.261 Uiso 1 1 calc R U . . .
C15 C -0.0210(5) 0.1671(9) 0.4969(6) 0.201(5) Uani 1 1 d DG U . . .
N16 N -0.0259(7) 0.1845(6) 0.5357(6) 0.195(5) Uani 1 1 d D U . . .
H16 H -0.051464 0.193848 0.541190 0.234 Uiso 1 1 calc R U . . .
C17 C 0.0020(8) 0.1899(7) 0.5670(7) 0.191(5) Uani 1 1 d D U . . .
O18 O 0.0349(6) 0.1729(6) 0.5533(7) 0.250(8) Uani 1 1 d D U . . .
N19 N 0.0037(7) 0.2371(4) 0.6910(4) 0.163(4) Uani 1 1 d G U . . .
C20 C -0.0336(5) 0.2285(5) 0.6697(7) 0.170(5) Uani 1 1 d G U . . .
H20 H -0.059830 0.230183 0.684124 0.204 Uiso 1 1 calc R U . . .
C21 C -0.0326(5) 0.2176(5) 0.6272(7) 0.167(5) Uani 1 1 d G U . . .
H21 H -0.058167 0.211727 0.612638 0.200 Uiso 1 1 calc R U . . .
C22 C 0.0057(7) 0.2152(5) 0.6061(4) 0.168(5) Uani 1 1 d DG U . . .
C23 C 0.0431(5) 0.2237(5) 0.6274(7) 0.167(5) Uani 1 1 d G U . . .
H23 H 0.069303 0.222093 0.612927 0.200 Uiso 1 1 calc R U . . .
C24 C 0.0421(5) 0.2347(4) 0.6698(7) 0.165(5) Uani 1 1 d G U . . .
H24 H 0.067641 0.240549 0.684413 0.198 Uiso 1 1 calc R U . . .
O25 O 0.0996(4) 0.0284(4) 0.4772(5) 0.139(4) Uani 1 1 d D U . . .
C26 C 0.1259(5) -0.0051(5) 0.4784(5) 0.142(4) Uani 1 1 d DG U . . .
C27 C 0.1070(3) -0.0441(6) 0.4713(5) 0.145(5) Uani 1 1 d G U . . .
H27 H 0.079135 -0.049195 0.480963 0.174 Uiso 1 1 calc R U . . .
C28 C 0.1291(5) -0.0755(4) 0.4501(5) 0.152(5) Uani 1 1 d G U . . .
H28 H 0.116198 -0.102153 0.445268 0.182 Uiso 1 1 calc R U . . .
C29 C 0.1699(5) -0.0680(5) 0.4360(5) 0.166(5) Uani 1 1 d G U . . .
H29 H 0.184948 -0.089491 0.421490 0.199 Uiso 1 1 calc R U . . .
C30 C 0.1887(4) -0.0290(6) 0.4431(6) 0.164(5) Uani 1 1 d G U . . .
H30 H 0.216634 -0.023871 0.433407 0.197 Uiso 1 1 calc R U . . .
C31 C 0.1667(6) 0.0024(4) 0.4643(6) 0.160(5) Uani 1 1 d DG U . . .
N32 N 0.1852(5) 0.0430(5) 0.4679(6) 0.167(5) Uani 1 1 d D U . . .
H32 H 0.190137 0.057512 0.444703 0.201 Uiso 1 1 calc R U . . .
C33 C 0.1954(5) 0.0598(6) 0.5042(7) 0.175(5) Uani 1 1 d D U . . .
O34 O 0.1918(6) 0.0457(6) 0.5408(7) 0.252(8) Uani 1 1 d D U . . .
N35 N 0.2314(4) 0.1886(3) 0.5138(6) 0.146(5) Uani 1 1 d G U . . .
C36 C 0.2253(5) 0.1706(5) 0.4743(5) 0.157(5) Uani 1 1 d G U . . .
H36 H 0.227693 0.187366 0.449612 0.189 Uiso 1 1 calc R U . . .
C37 C 0.2158(5) 0.1279(6) 0.4710(5) 0.165(5) Uani 1 1 d G U . . .
H37 H 0.211617 0.115520 0.443976 0.197 Uiso 1 1 calc R U . . .
C38 C 0.2123(4) 0.1033(3) 0.5071(7) 0.159(5) Uani 1 1 d DG U . . .
C39 C 0.2184(5) 0.1214(6) 0.5466(5) 0.151(5) Uani 1 1 d G U . . .
H39 H 0.215975 0.104557 0.571342 0.181 Uiso 1 1 calc R U . . .
C40 C 0.2279(4) 0.1640(6) 0.5500(4) 0.150(5) Uani 1 1 d G U . . .
H40 H 0.232051 0.176403 0.576978 0.180 Uiso 1 1 calc R U . . .
O41 O 0.0340(4) -0.0205(4) 0.6012(5) 0.148(4) Uani 1 1 d D U . . .
C42 C -0.0009(5) -0.0266(5) 0.6249(7) 0.155(5) Uani 1 1 d DG U . . .
C43 C -0.0385(7) -0.0318(4) 0.6030(5) 0.158(5) Uani 1 1 d G U . . .
H43 H -0.039099 -0.027913 0.573230 0.190 Uiso 1 1 calc R U . . .
C44 C -0.0751(4) -0.0427(5) 0.6244(7) 0.168(6) Uani 1 1 d G U . . .
H44 H -0.100791 -0.046270 0.609417 0.201 Uiso 1 1 calc R U . . .
C45 C -0.0742(5) -0.0484(5) 0.6679(7) 0.182(6) Uani 1 1 d G U . . .
H45 H -0.099199 -0.055851 0.682625 0.218 Uiso 1 1 calc R U . . .
C46 C -0.0366(7) -0.0432(5) 0.6899(5) 0.180(6) Uani 1 1 d G U . . .
H46 H -0.035915 -0.047074 0.719646 0.216 Uiso 1 1 calc R U . . .
C47 C 0.0001(5) -0.0323(5) 0.6684(7) 0.169(5) Uani 1 1 d DG U . . .
N48 N 0.0420(5) -0.0242(6) 0.6844(7) 0.165(5) Uani 1 1 d D U . . .
H48 H 0.059(5) -0.042(4) 0.674(2) 0.198 Uiso 1 1 d D U . . .
C49 C 0.0565(6) 0.0107(7) 0.7017(9) 0.169(5) Uani 1 1 d D U . . .
O50 O 0.0360(6) 0.0395(6) 0.7189(7) 0.210(7) Uani 1 1 d D U . . .
N51 N 0.1854(4) 0.0072(6) 0.7402(5) 0.162(5) Uani 1 1 d G U . . .
C52 C 0.1645(5) -0.0302(4) 0.7308(5) 0.161(5) Uani 1 1 d G U . . .
H52 H 0.178684 -0.056435 0.733648 0.194 Uiso 1 1 calc R U . . .
C53 C 0.1228(5) -0.0292(5) 0.7171(5) 0.155(5) Uani 1 1 d G U . . .
H53 H 0.108554 -0.054719 0.710606 0.185 Uiso 1 1 calc R U . . .
C54 C 0.1021(4) 0.0092(6) 0.7129(5) 0.156(5) Uani 1 1 d DG U . . .
C55 C 0.1230(5) 0.0466(4) 0.7223(6) 0.157(5) Uani 1 1 d G U . . .
H55 H 0.108767 0.072865 0.719461 0.188 Uiso 1 1 calc R U . . .
C56 C 0.1646(5) 0.0456(4) 0.7360(5) 0.157(5) Uani 1 1 d G U . . .
H56 H 0.178897 0.071149 0.742504 0.188 Uiso 1 1 calc R U . . .
S1T S 0.1345(4) 0.1370(4) 0.6361(5) 0.220(5) Uani 0.5 1 d D U P . .
O2T O 0.1100(8) 0.1457(8) 0.6692(7) 0.220(11) Uani 0.5 1 d D U P . .
O3T O 0.1694(6) 0.1143(7) 0.6449(9) 0.234(11) Uani 0.5 1 d D U P . .
O4T O 0.1422(8) 0.1702(6) 0.6106(8) 0.234(11) Uani 0.5 1 d D U P . .
C5T C 0.1036(5) 0.1026(5) 0.6043(6) 0.211(6) Uani 0.5 1 d D U P . .
F6T F 0.0899(7) 0.0673(6) 0.6258(8) 0.241(10) Uani 0.5 1 d D U P . .
F7T F 0.0675(5) 0.1212(7) 0.5888(8) 0.221(10) Uani 0.5 1 d D U P . .
F8T F 0.1252(7) 0.0879(7) 0.5695(6) 0.196(9) Uani 0.5 1 d D U P . .

loop_
_atom_site_aniso_label
_atom_site_aniso_U_11
_atom_site_aniso_U_22
_atom_site_aniso_U_33
_atom_site_aniso_U_23
_atom_site_aniso_U_13
_atom_site_aniso_U_12
Pd1 0.196(3) 0.134(2) 0.164(4) -0.009(2) 0.000 0.000
Pd2 0.1205(18) 0.1205(18) 0.228(5) 0.000 0.000 0.000
C3 0.153(7) 0.149(7) 0.156(8) 0.005(7) 0.003(7) 0.008(6)
C4 0.151(7) 0.152(7) 0.156(7) 0.006(6) 0.002(6) 0.010(6)
C5 0.143(7) 0.145(7) 0.143(7) 0.006(7) 0.003(6) 0.007(6)
C6 0.136(6) 0.140(6) 0.142(7) 0.007(6) 0.005(6) 0.008(6)
C7 0.136(7) 0.142(7) 0.143(7) 0.004(6) 0.004(7) 0.008(6)
C8 0.151(7) 0.149(7) 0.152(7) 0.007(6) 0.003(6) 0.009(6)
O9 0.161(7) 0.161(7) 0.165(7) 0.005(6) 0.005(6) 0.008(6)
C10 0.178(7) 0.181(7) 0.185(7) 0.004(6) 0.003(6) 0.001(6)
C11 0.185(8) 0.189(8) 0.189(9) -0.001(7) 0.001(7) 0.002(7)
C12 0.213(8) 0.205(9) 0.205(9) -0.003(7) -0.006(7) -0.004(7)
C13 0.235(9) 0.217(9) 0.212(9) 0.005(7) -0.006(7) -0.001(7)
C14 0.231(8) 0.209(8) 0.213(9) 0.002(7) -0.005(7) -0.003(7)
C15 0.206(7) 0.200(7) 0.197(7) 0.001(6) 0.002(6) 0.000(6)
N16 0.198(8) 0.195(8) 0.192(8) -0.002(7) 0.009(7) -0.008(7)
C17 0.186(8) 0.197(8) 0.191(8) 0.001(7) 0.010(7) 0.006(7)
O18 0.234(13) 0.281(14) 0.234(14) -0.011(13) 0.020(12) -0.022(12)
N19 0.178(6) 0.147(6) 0.164(7) 0.002(6) 0.001(6) 0.005(6)
C20 0.180(8) 0.163(7) 0.167(8) -0.001(7) -0.004(7) 0.003(7)
C21 0.174(8) 0.163(7) 0.163(8) -0.006(7) -0.003(7) 0.001(7)
C22 0.172(7) 0.165(7) 0.169(7) -0.002(6) -0.004(6) -0.001(6)
C23 0.174(8) 0.158(7) 0.168(8) 0.004(7) 0.005(7) -0.003(7)
C24 0.175(8) 0.155(7) 0.165(8) 0.002(7) 0.004(7) -0.004(6)
O25 0.134(6) 0.139(6) 0.143(7) 0.016(6) 0.002(6) 0.005(5)
C26 0.136(7) 0.141(7) 0.150(7) 0.001(6) 0.008(6) 0.000(6)
C27 0.135(7) 0.148(8) 0.152(8) 0.001(7) 0.010(7) -0.012(6)
C28 0.144(8) 0.147(8) 0.165(8) -0.012(7) 0.017(7) -0.022(6)
C29 0.161(8) 0.160(8) 0.177(8) -0.019(7) 0.014(7) -0.006(7)
C30 0.157(8) 0.157(8) 0.178(8) -0.013(7) 0.008(7) -0.006(6)
C31 0.156(7) 0.150(7) 0.172(7) -0.003(6) 0.001(6) -0.004(6)
N32 0.164(7) 0.153(7) 0.186(8) -0.005(7) -0.013(7) 0.001(6)
C33 0.178(7) 0.166(7) 0.180(8) 0.004(7) 0.001(7) 0.004(6)
O34 0.290(14) 0.208(13) 0.257(15) 0.004(12) 0.014(13) -0.034(11)
N35 0.145(7) 0.136(7) 0.157(8) 0.001(6) 0.002(7) -0.013(6)
C36 0.156(7) 0.151(8) 0.165(8) 0.001(7) 0.004(7) -0.008(7)
C37 0.164(7) 0.158(8) 0.172(8) 0.005(7) 0.000(7) -0.006(7)
C38 0.159(7) 0.152(7) 0.167(7) 0.004(6) -0.002(6) 0.001(6)
C39 0.147(7) 0.147(8) 0.159(8) 0.008(7) -0.005(7) 0.001(6)
C40 0.151(7) 0.145(8) 0.154(8) -0.002(7) -0.005(7) -0.004(7)
O41 0.155(7) 0.143(6) 0.148(7) 0.015(6) 0.008(6) 0.019(6)
C42 0.158(7) 0.152(6) 0.156(7) 0.010(6) -0.005(6) 0.005(6)
C43 0.160(8) 0.157(8) 0.159(8) 0.011(7) -0.010(7) 0.004(7)
C44 0.166(8) 0.175(8) 0.162(8) 0.013(7) -0.011(7) -0.012(7)
C45 0.174(8) 0.196(8) 0.174(8) 0.006(7) -0.001(7) -0.015(7)
C46 0.175(8) 0.195(8) 0.170(8) 0.009(7) -0.006(7) -0.008(7)
C47 0.165(7) 0.177(7) 0.165(7) 0.001(6) -0.003(6) -0.002(6)
N48 0.154(7) 0.176(7) 0.166(8) -0.014(7) -0.005(6) -0.008(6)
C49 0.159(7) 0.175(8) 0.173(8) -0.011(7) 0.000(7) 0.005(7)
O50 0.197(12) 0.211(13) 0.222(14) -0.034(12) -0.012(12) 0.020(10)
N51 0.158(8) 0.165(8) 0.162(8) -0.004(7) -0.007(6) 0.006(6)
C52 0.154(8) 0.170(8) 0.160(8) -0.006(7) -0.005(7) 0.000(7)
C53 0.146(8) 0.163(8) 0.154(8) -0.010(7) -0.013(7) 0.002(7)
C54 0.150(7) 0.161(7) 0.155(7) -0.008(6) -0.007(6) -0.002(6)
C55 0.152(8) 0.164(8) 0.155(8) 0.002(7) -0.003(7) 0.003(7)
C56 0.151(8) 0.161(8) 0.159(8) 0.001(7) -0.006(7) 0.002(7)
S1T 0.220(8) 0.217(8) 0.223(9) 0.001(7) -0.004(7) -0.001(7)
O2T 0.225(16) 0.221(16) 0.213(17) 0.020(15) 0.028(15) 0.008(14)
O3T 0.254(17) 0.225(16) 0.222(17) 0.016(14) 0.000(15) 0.018(14)
O4T 0.228(16) 0.237(17) 0.235(17) 0.017(15) 0.005(15) 0.020(14)
C5T 0.212(9) 0.207(9) 0.215(9) 0.001(7) -0.007(7) -0.006(7)
F6T 0.234(16) 0.257(16) 0.230(17) -0.011(14) -0.004(14) 0.016(14)
F7T 0.232(16) 0.202(15) 0.230(16) 0.006(14) 0.021(14) -0.009(13)
F8T 0.192(14) 0.180(14) 0.216(16) 0.026(13) -0.049(13) -0.027(12)

loop_
_atom_type_symbol
_atom_type_description
_atom_type_scat_dispersion_real
_atom_type_scat_dispersion_imag
_atom_type_scat_source
C C 0.0058 0.0028 'International Tables Vol C Tables 4.2.6.8 and 6.1.1.4'
H H 0.0000 0.0000 'International Tables Vol C Tables 4.2.6.8 and 6.1.1.4'
N N 0.0108 0.0056 'International Tables Vol C Tables 4.2.6.8 and 6.1.1.4'
O O 0.0182 0.0102 'International Tables Vol C Tables 4.2.6.8 and 6.1.1.4'
F F 0.0285 0.0172 'International Tables Vol C Tables 4.2.6.8 and 6.1.1.4'
S S 0.1784 0.1990 'International Tables Vol C Tables 4.2.6.8 and 6.1.1.4'
Pd Pd -0.5162 1.5436 'International Tables Vol C Tables 4.2.6.8 and 6.1.1.4'

loop_
_geom_angle_atom_site_label_1
_geom_angle_atom_site_label_2
_geom_angle_atom_site_label_3
_geom_angle
_geom_angle_site_symmetry_1
_geom_angle_site_symmetry_3
_geom_angle_publ_flag
N19 Pd1 N19 171.0(14) 6_556 . ?
N19 Pd1 N51 93.6(6) 6_556 7_556 ?
N19 Pd1 N51 86.2(6) . 7_556 ?
N19 Pd1 N51 86.2(6) 6_556 4 ?
N19 Pd1 N51 93.6(6) . 4 ?
N51 Pd1 N51 177.8(10) 7_556 4 ?
N35 Pd2 N35 170.5(12) . 2 ?
N35 Pd2 N35 89.61(10) . 3 ?
N35 Pd2 N35 89.61(10) 2 3 ?
N35 Pd2 N35 89.60(10) . 4 ?
N35 Pd2 N35 89.61(10) 2 4 ?
N35 Pd2 N35 170.5(12) 3 4 ?
C4 C3 C8 120.0 . . ?
C4 C3 H3 120.0 . . ?
C8 C3 H3 120.0 . . ?
O9 C4 C3 116.6(14) . . ?
O9 C4 C5 123.2(14) . . ?
C3 C4 C5 120.0 . . ?
C6 C5 C4 120.0 . . ?
C6 C5 H5 120.0 . . ?
C4 C5 H5 120.0 . . ?
O25 C6 C7 121.8(14) . . ?
O25 C6 C5 117.7(14) . . ?
C7 C6 C5 120.0 . . ?
C8 C7 C6 120.0 . . ?
C8 C7 H7 120.0 . . ?
C6 C7 H7 120.0 . . ?
C7 C8 C3 120.0 . . ?
C7 C8 O41 112.7(13) . . ?
C3 C8 O41 124.6(13) . . ?
C10 O9 C4 119.4(18) . . ?
O9 C10 C11 129(2) . . ?
O9 C10 C15 111(2) . . ?
C11 C10 C15 120.0 . . ?
C10 C11 C12 120.0 . . ?
C10 C11 H11 120.0 . . ?
C12 C11 H11 120.0 . . ?
C13 C12 C11 120.0 . . ?
C13 C12 H12 120.0 . . ?
C11 C12 H12 120.0 . . ?
C12 C13 C14 120.0 . . ?
C12 C13 H13 120.0 . . ?
C14 C13 H13 120.0 . . ?
C15 C14 C13 120.0 . . ?
C15 C14 H14 120.0 . . ?
C13 C14 H14 120.0 . . ?
N16 C15 C14 118(2) . . ?
N16 C15 C10 118(2) . . ?
C14 C15 C10 120.0 . . ?
C17 N16 C15 130(2) . . ?
C17 N16 H16 114.8 . . ?
C15 N16 H16 114.8 . . ?
O18 C17 N16 103.8(18) . . ?
O18 C17 C22 117(2) . . ?
N16 C17 C22 138(2) . . ?
C20 N19 C24 120.0 . . ?
C20 N19 Pd1 125.5(14) . . ?
C24 N19 Pd1 114.4(14) . . ?
N19 C20 C21 120.0 . . ?
N19 C20 H20 120.0 . . ?
C21 C20 H20 120.0 . . ?
C22 C21 C20 120.0 . . ?
C22 C21 H21 120.0 . . ?
C20 C21 H21 120.0 . . ?
C23 C22 C21 120.0 . . ?
C23 C22 C17 125.4(18) . . ?
C21 C22 C17 111.3(19) . . ?
C24 C23 C22 120.0 . . ?
C24 C23 H23 120.0 . . ?
C22 C23 H23 120.0 . . ?
C23 C24 N19 120.0 . . ?
C23 C24 H24 120.0 . . ?
N19 C24 H24 120.0 . . ?
C6 O25 C26 119.1(15) . . ?
O25 C26 C27 115.4(15) . . ?
O25 C26 C31 115.5(15) . . ?
C27 C26 C31 120.0 . . ?
C28 C27 C26 120.0 . . ?
C28 C27 H27 120.0 . . ?
C26 C27 H27 120.0 . . ?
C29 C28 C27 120.0 . . ?
C29 C28 H28 120.0 . . ?
C27 C28 H28 120.0 . . ?
C30 C29 C28 120.0 . . ?
C30 C29 H29 120.0 . . ?
C28 C29 H29 120.0 . . ?
C29 C30 C31 120.0 . . ?
C29 C30 H30 120.0 . . ?
C31 C30 H30 120.0 . . ?
C30 C31 C26 120.0 . . ?
C30 C31 N32 118.8(16) . . ?
C26 C31 N32 121.0(16) . . ?
C33 N32 C31 122.8(18) . . ?
C33 N32 H32 118.6 . . ?
C31 N32 H32 118.6 . . ?
O34 C33 N32 130(2) . . ?
O34 C33 C38 108.0(18) . . ?
N32 C33 C38 121.5(19) . . ?
C36 N35 C40 120.0 . . ?
C36 N35 Pd2 111.0(12) . . ?
C40 N35 Pd2 128.8(12) . . ?
N35 C36 C37 120.0 . . ?
N35 C36 H36 120.0 . . ?
C37 C36 H36 120.0 . . ?
C38 C37 C36 120.0 . . ?
C38 C37 H37 120.0 . . ?
C36 C37 H37 120.0 . . ?
C39 C38 C37 120.0 . . ?
C39 C38 C33 119.3(17) . . ?
C37 C38 C33 119.9(17) . . ?
C40 C39 C38 120.0 . . ?
C40 C39 H39 120.0 . . ?
C38 C39 H39 120.0 . . ?
C39 C40 N35 120.0 . . ?
C39 C40 H40 120.0 . . ?
N35 C40 H40 120.0 . . ?
C42 O41 C8 122.8(15) . . ?
O41 C42 C43 116.0(19) . . ?
O41 C42 C47 123.6(19) . . ?
C43 C42 C47 120.0 . . ?
C42 C43 C44 120.0 . . ?
C42 C43 H43 120.0 . . ?
C44 C43 H43 120.0 . . ?
C45 C44 C43 120.0 . . ?
C45 C44 H44 120.0 . . ?
C43 C44 H44 120.0 . . ?
C44 C45 C46 120.0 . . ?
C44 C45 H45 120.0 . . ?
C46 C45 H45 120.0 . . ?
C47 C46 C45 120.0 . . ?
C47 C46 H46 120.0 . . ?
C45 C46 H46 120.0 . . ?
C46 C47 C42 120.0 . . ?
C46 C47 N48 130(2) . . ?
C42 C47 N48 110(2) . . ?
C49 N48 C47 128.0(17) . . ?
C49 N48 H48 120(10) . . ?
C47 N48 H48 110(10) . . ?
O50 C49 N48 128(2) . . ?
O50 C49 C54 115.1(19) . . ?
N48 C49 C54 114.3(17) . . ?
C52 N51 C56 120.0 . . ?
C52 N51 Pd1 121.3(10) . 3 ?
C56 N51 Pd1 117.7(10) . 3 ?
C53 C52 N51 120.0 . . ?
C53 C52 H52 120.0 . . ?
N51 C52 H52 120.0 . . ?
C52 C53 C54 120.0 . . ?
C52 C53 H53 120.0 . . ?
C54 C53 H53 120.0 . . ?
C55 C54 C53 120.0 . . ?
C55 C54 C49 119.2(16) . . ?
C53 C54 C49 120.7(16) . . ?
C56 C55 C54 120.0 . . ?
C56 C55 H55 120.0 . . ?
C54 C55 H55 120.0 . . ?
C55 C56 N51 120.0 . . ?
C55 C56 H56 120.0 . . ?
N51 C56 H56 120.0 . . ?
O2T S1T O3T 115.2(10) . . ?
O2T S1T O4T 114.3(10) . . ?
O3T S1T O4T 113.2(9) . . ?
O2T S1T C5T 104.6(8) . . ?
O3T S1T C5T 104.0(8) . . ?
O4T S1T C5T 103.7(8) . . ?
F7T C5T F6T 105.3(9) . . ?
F7T C5T F8T 105.8(9) . . ?
F6T C5T F8T 106.2(9) . . ?
F7T C5T S1T 113.3(8) . . ?
F6T C5T S1T 112.9(8) . . ?
F8T C5T S1T 112.6(8) . . ?

loop_
_geom_bond_atom_site_label_1
_geom_bond_atom_site_label_2
_geom_bond_distance
_geom_bond_site_symmetry_2
_geom_bond_publ_flag
Pd1 N19 1.920(13) 6_556 ?
Pd1 N19 1.920(13) . ?
Pd1 N51 2.071(11) 7_556 ?
Pd1 N51 2.071(11) 4 ?
Pd2 N35 2.039(11) . ?
Pd2 N35 2.039(11) 2 ?
Pd2 N35 2.039(11) 3 ?
Pd2 N35 2.039(11) 4 ?
C3 C4 1.3900 . ?
C3 C8 1.3900 . ?
C3 H3 0.9500 . ?
C4 O9 1.389(12) . ?
C4 C5 1.3900 . ?
C5 C6 1.3900 . ?
C5 H5 0.9500 . ?
C6 O25 1.336(14) . ?
C6 C7 1.3900 . ?
C7 C8 1.3900 . ?
C7 H7 0.9500 . ?
C8 O41 1.412(14) . ?
O9 C10 1.359(15) . ?
C10 C11 1.3900 . ?
C10 C15 1.3900 . ?
C11 C12 1.3900 . ?
C11 H11 0.9500 . ?
C12 C13 1.3900 . ?
C12 H12 0.9500 . ?
C13 C14 1.3900 . ?
C13 H13 0.9500 . ?
C14 C15 1.3900 . ?
C14 H14 0.9500 . ?
C15 N16 1.358(17) . ?
N16 C17 1.340(17) . ?
N16 H16 0.8800 . ?
C17 O18 1.252(10) . ?
C17 C22 1.480(17) . ?
N19 C20 1.3900 . ?
N19 C24 1.3900 . ?
C20 C21 1.3900 . ?
C20 H20 0.9500 . ?
C21 C22 1.3900 . ?
C21 H21 0.9500 . ?
C22 C23 1.3900 . ?
C23 C24 1.3900 . ?
C23 H23 0.9500 . ?
C24 H24 0.9500 . ?
O25 C26 1.348(13) . ?
C26 C27 1.3900 . ?
C26 C31 1.3900 . ?
C27 C28 1.3900 . ?
C27 H27 0.9500 . ?
C28 C29 1.3900 . ?
C28 H28 0.9500 . ?
C29 C30 1.3900 . ?
C29 H29 0.9500 . ?
C30 C31 1.3900 . ?
C30 H30 0.9500 . ?
C31 N32 1.418(15) . ?
N32 C33 1.309(17) . ?
N32 H32 0.8800 . ?
C33 O34 1.247(10) . ?
C33 C38 1.481(17) . ?
N35 C36 1.3900 . ?
N35 C40 1.3900 . ?
C36 C37 1.3900 . ?
C36 H36 0.9500 . ?
C37 C38 1.3900 . ?
C37 H37 0.9500 . ?
C38 C39 1.3900 . ?
C39 C40 1.3900 . ?
C39 H39 0.9500 . ?
C40 H40 0.9500 . ?
O41 C42 1.349(14) . ?
C42 C43 1.3900 . ?
C42 C47 1.3900 . ?
C43 C44 1.3900 . ?
C43 H43 0.9500 . ?
C44 C45 1.3900 . ?
C44 H44 0.9500 . ?
C45 C46 1.3900 . ?
C45 H45 0.9500 . ?
C46 C47 1.3900 . ?
C46 H46 0.9500 . ?
C47 N48 1.445(16) . ?
N48 C49 1.316(16) . ?
N48 H48 0.85(2) . ?
C49 O50 1.246(10) . ?
C49 C54 1.488(17) . ?
N51 C52 1.3900 . ?
N51 C56 1.3900 . ?
C52 C53 1.3900 . ?
C52 H52 0.9500 . ?
C53 C54 1.3900 . ?
C53 H53 0.9500 . ?
C54 C55 1.3900 . ?
C55 C56 1.3900 . ?
C55 H55 0.9500 . ?
C56 H56 0.9500 . ?
S1T O2T 1.333(9) . ?
S1T O3T 1.346(9) . ?
S1T O4T 1.351(9) . ?
S1T C5T 1.779(9) . ?
C5T F7T 1.376(10) . ?
C5T F6T 1.379(10) . ?
C5T F8T 1.380(10) . ?

loop_
_geom_torsion_atom_site_label_1
_geom_torsion_atom_site_label_2
_geom_torsion_atom_site_label_3
_geom_torsion_atom_site_label_4
_geom_torsion
_geom_torsion_site_symmetry_1
_geom_torsion_site_symmetry_2
_geom_torsion_site_symmetry_3
_geom_torsion_site_symmetry_4
_geom_torsion_publ_flag
C8 C3 C4 O9 -174.9(14) . . . . ?
C8 C3 C4 C5 0.0 . . . . ?
O9 C4 C5 C6 174.6(15) . . . . ?
C3 C4 C5 C6 0.0 . . . . ?
C4 C5 C6 O25 -172.3(15) . . . . ?
C4 C5 C6 C7 0.0 . . . . ?
O25 C6 C7 C8 172.0(16) . . . . ?
C5 C6 C7 C8 0.0 . . . . ?
C6 C7 C8 C3 0.0 . . . . ?
C6 C7 C8 O41 162.1(15) . . . . ?
C4 C3 C8 C7 0.0 . . . . ?
C4 C3 C8 O41 -159.8(17) . . . . ?
C3 C4 O9 C10 -167.1(16) . . . . ?
C5 C4 O9 C10 18(2) . . . . ?
C4 O9 C10 C11 51(2) . . . . ?
C4 O9 C10 C15 -127.1(15) . . . . ?
O9 C10 C11 C12 -177.9(19) . . . . ?
C15 C10 C11 C12 0.0 . . . . ?
C10 C11 C12 C13 0.0 . . . . ?
C11 C12 C13 C14 0.0 . . . . ?
C12 C13 C14 C15 0.0 . . . . ?
C13 C14 C15 N16 -156.6(19) . . . . ?
C13 C14 C15 C10 0.0 . . . . ?
O9 C10 C15 N16 -25.0(17) . . . . ?
C11 C10 C15 N16 157(2) . . . . ?
O9 C10 C15 C14 178.3(16) . . . . ?
C11 C10 C15 C14 0.0 . . . . ?
C14 C15 N16 C17 -115(3) . . . . ?
C10 C15 N16 C17 87(3) . . . . ?
C15 N16 C17 O18 -3(4) . . . . ?
C15 N16 C17 C22 163(3) . . . . ?
C24 N19 C20 C21 0.0 . . . . ?
Pd1 N19 C20 C21 -176.8(10) . . . . ?
N19 C20 C21 C22 0.0 . . . . ?
C20 C21 C22 C23 0.0 . . . . ?
C20 C21 C22 C17 160.8(15) . . . . ?
O18 C17 C22 C23 4(2) . . . . ?
N16 C17 C22 C23 -161(3) . . . . ?
O18 C17 C22 C21 -155.4(14) . . . . ?
N16 C17 C22 C21 40(4) . . . . ?
C21 C22 C23 C24 0.0 . . . . ?
C17 C22 C23 C24 -157.9(18) . . . . ?
C22 C23 C24 N19 0.0 . . . . ?
C20 N19 C24 C23 0.0 . . . . ?
Pd1 N19 C24 C23 177.2(9) . . . . ?
C7 C6 O25 C26 16(2) . . . . ?
C5 C6 O25 C26 -172.3(13) . . . . ?
C6 O25 C26 C27 62.9(18) . . . . ?
C6 O25 C26 C31 -149.8(12) . . . . ?
O25 C26 C27 C28 145.7(15) . . . . ?
C31 C26 C27 C28 0.0 . . . . ?
C26 C27 C28 C29 0.0 . . . . ?
C27 C28 C29 C30 0.0 . . . . ?
C28 C29 C30 C31 0.0 . . . . ?
C29 C30 C31 C26 0.0 . . . . ?
C29 C30 C31 N32 -174.7(17) . . . . ?
O25 C26 C31 C30 -145.6(15) . . . . ?
C27 C26 C31 C30 0.0 . . . . ?
O25 C26 C31 N32 28.9(17) . . . . ?
C27 C26 C31 N32 174.5(18) . . . . ?
C30 C31 N32 C33 -116.9(18) . . . . ?
C26 C31 N32 C33 69(2) . . . . ?
C31 N32 C33 O34 0(3) . . . . ?
C31 N32 C33 C38 -176.2(16) . . . . ?
C40 N35 C36 C37 0.0 . . . . ?
Pd2 N35 C36 C37 174.9(8) . . . . ?
N35 C36 C37 C38 0.0 . . . . ?
C36 C37 C38 C39 0.0 . . . . ?
C36 C37 C38 C33 170.0(13) . . . . ?
O34 C33 C38 C39 -4.0(15) . . . . ?
N32 C33 C38 C39 173.2(14) . . . . ?
O34 C33 C38 C37 -174.1(10) . . . . ?
N32 C33 C38 C37 3(2) . . . . ?
C37 C38 C39 C40 0.0 . . . . ?
C33 C38 C39 C40 -170.1(13) . . . . ?
C38 C39 C40 N35 0.0 . . . . ?
C36 N35 C40 C39 0.0 . . . . ?
Pd2 N35 C40 C39 -173.9(10) . . . . ?
C7 C8 O41 C42 -158.5(17) . . . . ?
C3 C8 O41 C42 3(3) . . . . ?
C8 O41 C42 C43 60(2) . . . . ?
C8 O41 C42 C47 -127.0(15) . . . . ?
O41 C42 C43 C44 173.1(14) . . . . ?
C47 C42 C43 C44 0.0 . . . . ?
C42 C43 C44 C45 0.0 . . . . ?
C43 C44 C45 C46 0.0 . . . . ?
C44 C45 C46 C47 0.0 . . . . ?
C45 C46 C47 C42 0.0 . . . . ?
C45 C46 C47 N48 178.2(18) . . . . ?
O41 C42 C47 C46 -172.6(15) . . . . ?
C43 C42 C47 C46 0.0 . . . . ?
O41 C42 C47 N48 8.9(15) . . . . ?
C43 C42 C47 N48 -178.5(15) . . . . ?
C46 C47 N48 C49 -81(3) . . . . ?
C42 C47 N48 C49 98(3) . . . . ?
C47 N48 C49 O50 22(6) . . . . ?
C47 N48 C49 C54 -177(2) . . . . ?
C56 N51 C52 C53 0.0 . . . . ?
Pd1 N51 C52 C53 -168.6(11) 3 . . . ?
N51 C52 C53 C54 0.0 . . . . ?
C52 C53 C54 C55 0.0 . . . . ?
C52 C53 C54 C49 -174.9(19) . . . . ?
O50 C49 C54 C55 -31(3) . . . . ?
N48 C49 C54 C55 166(2) . . . . ?
O50 C49 C54 C53 144(2) . . . . ?
N48 C49 C54 C53 -19(3) . . . . ?
C53 C54 C55 C56 0.0 . . . . ?
C49 C54 C55 C56 175.0(19) . . . . ?
C54 C55 C56 N51 0.0 . . . . ?
C52 N51 C56 C55 0.0 . . . . ?
Pd1 N51 C56 C55 169.0(10) 3 . . . ?
O2T S1T C5T F7T 63.8(16) . . . . ?
O3T S1T C5T F7T -175.0(15) . . . . ?
O4T S1T C5T F7T -56.4(16) . . . . ?
O2T S1T C5T F6T -55.8(16) . . . . ?
O3T S1T C5T F6T 65.4(16) . . . . ?
O4T S1T C5T F6T -176.0(16) . . . . ?
O2T S1T C5T F8T -176.1(16) . . . . ?
O3T S1T C5T F8T -54.8(16) . . . . ?
O4T S1T C5T F8T 63.8(16) . . . . ?
